data_4325707
loop_
_publ_author_name
'Stefan Durben'
'Thomas Baumgartner'

_publ_contact_author_address
;
    Department of Chemistry
    University of Calgary
    2500 University Drive N.W.
    Calgary, Alberta, Canada T2N 1N4  
;
_publ_contact_author_email thomas.baumgartner@ucalgary.ca
_publ_contact_author_name 'Baumgartner, Thomas'
_publ_contact_author_phone (403)220-3039
_publ_section_title
;
 Azadibenzophospholes: Functional Building Blocks with Pronounced
 Electron-Acceptor Character
;
_journal_name_full 'Inorganic Chemistry'
_journal_page_first 6823
_journal_page_last 6836
_journal_paper_doi 10.1021/ic200951x
_journal_volume 50
_journal_year 2011
_chemical_compound_source 'synthesis as described'
_chemical_formula_moiety 'C17 H11 Br N O P'
_chemical_formula_sum 'C17 H11 Br N O P'
_chemical_formula_weight 356.14
_chemical_name_common sd136
_chemical_name_systematic
;
 4-Aza-5-(3-bromophenyl)dibenzophosphole-5-oxide
;
_space_group_IT_number 15
_symmetry_cell_setting monoclinic
_symmetry_space_group_name_Hall '-C 2yc'
_symmetry_space_group_name_H-M 'C 1 2/c 1'
_atom_sites_solution_hydrogens geom
_atom_sites_solution_primary direct
_atom_sites_solution_secondary difmap
_audit_creation_date 2011-02-23T09:49:27-00:00
_audit_creation_method 'WinGX routine CIF_UPDATE'
_cell_angle_alpha 90.00
_cell_angle_beta 115.3807(26)
_cell_angle_gamma 90.00
_cell_formula_units_Z 8
_cell_length_a 26.4755(11)
_cell_length_b 8.7326(4)
_cell_length_c 13.7296(8)
_cell_measurement_reflns_used 9193
_cell_measurement_temperature 173(2)
_cell_measurement_theta_max 27.485
_cell_measurement_theta_min 0.998
_cell_volume 2867.9(3)
_computing_cell_refinement 'HKL Scalepack (Otwinowski & Minor 1997)'
_computing_data_collection 'Collect (Bruker AXS BV, 1997-2004)'
_computing_data_reduction 'HKL Denzo and Scalepack (Otwinowski & Minor 1997)'
_computing_structure_refinement 'SHELXL-97 (Sheldrick, 2008)'
_diffrn_ambient_temperature 173(2)
_diffrn_detector_area_resol_mean 9
_diffrn_measured_fraction_theta_full 0.998
_diffrn_measured_fraction_theta_max 0.991
_diffrn_measurement_device '95mm CCD camera on \k-goniostat'
_diffrn_measurement_device_type KappaCCD
_diffrn_measurement_method CCD
_diffrn_orient_matrix_type 'by Bruker AXS Collect from scalepack cell'
_diffrn_orient_matrix_UB_11 0.0146239
_diffrn_orient_matrix_UB_12 0.0997719
_diffrn_orient_matrix_UB_13 -0.0129884
_diffrn_orient_matrix_UB_21 -0.0345843
_diffrn_orient_matrix_UB_22 0.0526463
_diffrn_orient_matrix_UB_23 -0.0050652
_diffrn_orient_matrix_UB_31 0.0183793
_diffrn_orient_matrix_UB_32 0.0196788
_diffrn_orient_matrix_UB_33 0.0794019
_diffrn_radiation_monochromator graphite
_diffrn_radiation_type MoK\a
_diffrn_radiation_wavelength 0.7107
_diffrn_reflns_av_R_equivalents 0.0879
_diffrn_reflns_av_unetI/netI 0.0666
_diffrn_reflns_limit_h_max 31
_diffrn_reflns_limit_h_min -34
_diffrn_reflns_limit_k_max 11
_diffrn_reflns_limit_k_min -11
_diffrn_reflns_limit_l_max 17
_diffrn_reflns_limit_l_min -13
_diffrn_reflns_number 10809
_diffrn_reflns_theta_full 25
_diffrn_reflns_theta_max 27.55
_diffrn_reflns_theta_min 1.7
_exptl_absorpt_coefficient_mu 2.975
_exptl_absorpt_correction_T_max 0.9429
_exptl_absorpt_correction_T_min 0.8655
_exptl_absorpt_correction_type multi-scan
_exptl_absorpt_process_details 'HKL Denzo and Scalepack'
_exptl_crystal_colour colorless
_exptl_crystal_density_diffrn 1.65
_exptl_crystal_description plate
_exptl_crystal_F_000 1424
_exptl_crystal_size_max 0.05
_exptl_crystal_size_mid 0.05
_exptl_crystal_size_min 0.02
_refine_diff_density_max 0.791
_refine_diff_density_min -0.661
_refine_diff_density_rms 0.151
_refine_ls_extinction_method none
_refine_ls_goodness_of_fit_ref 1.105
_refine_ls_hydrogen_treatment constr
_refine_ls_matrix_type full
_refine_ls_number_parameters 190
_refine_ls_number_reflns 3282
_refine_ls_number_restraints 0
_refine_ls_restrained_S_all 1.105
_refine_ls_R_factor_all 0.0897
_refine_ls_R_factor_gt 0.0595
_refine_ls_shift/su_max 0
_refine_ls_shift/su_mean 0
_refine_ls_structure_factor_coef Fsqd
_refine_ls_weighting_details 'calc w=1/[\s^2^(Fo^2^)+(0.0187P)^2^+27.4681P] where P=(Fo^2^+2Fc^2^)/3'
_refine_ls_weighting_scheme calc
_refine_ls_wR_factor_gt 0.1205
_refine_ls_wR_factor_ref 0.1375
_reflns_number_gt 2484
_reflns_number_total 3282
_reflns_threshold_expression >2\s(I)
_cod_data_source_file ic200951x_si_002_1.cif
_cod_data_source_block cmpd21
_cod_original_sg_symbol_H-M 'C 2/c'
_cod_database_code 4325707

loop_
_symmetry_equiv_pos_as_xyz
'x, y, z'
'-x, y, -z+1/2'
'x+1/2, y+1/2, z'
'-x+1/2, y+1/2, -z+1/2'
'-x, -y, -z'
'x, -y, z-1/2'
'-x+1/2, -y+1/2, -z'
'x+1/2, -y+1/2, z-1/2'

loop_
_atom_site_label
_atom_site_type_symbol
_atom_site_fract_x
_atom_site_fract_y
_atom_site_fract_z
_atom_site_U_iso_or_equiv
_atom_site_adp_type
_atom_site_occupancy
_atom_site_symmetry_multiplicity
_atom_site_calc_flag
_atom_site_refinement_flags
Br1 Br 0.03902(2) 0.64731(7) 0.13328(5) 0.0416(2) Uani 1 1 d .
P2 P -0.15211(5) 0.99753(14) 0.03559(10) 0.0223(3) Uani 1 1 d .
N1 N -0.10171(16) 1.2839(5) 0.0956(3) 0.0286(9) Uani 1 1 d .
O1 O -0.14822(14) 0.9293(4) 0.1371(3) 0.0307(8) Uani 1 1 d .
C2 C -0.19550(18) 1.2667(5) -0.0487(4) 0.0224(10) Uani 1 1 d .
C11 C -0.23740(18) 1.1499(5) -0.1107(4) 0.0220(9) Uani 1 1 d .
C1 C -0.14660(18) 1.2040(5) 0.0298(4) 0.0213(9) Uani 1 1 d .
C25 C -0.10442(19) 0.9516(5) -0.1094(4) 0.0251(10) Uani 1 1 d .
H25 H -0.1328 1.0131 -0.1576 0.03 Uiso 1 1 calc R
C21 C -0.05886(18) 0.8294(5) 0.0658(4) 0.0261(10) Uani 1 1 d .
H21 H -0.0565 0.8092 0.1341 0.031 Uiso 1 1 calc R
C22 C -0.01974(18) 0.7714(5) 0.0344(4) 0.0263(10) Uani 1 1 d .
C3 C -0.1989(2) 1.4255(5) -0.0591(4) 0.0278(11) Uani 1 1 d .
H3 H -0.231 1.4728 -0.1095 0.033 Uiso 1 1 calc R
C10 C -0.22017(19) 0.9992(5) -0.0773(4) 0.0232(10) Uani 1 1 d .
C12 C -0.29063(19) 1.1766(6) -0.1925(4) 0.0251(10) Uani 1 1 d .
H12 H -0.3026 1.2755 -0.2163 0.03 Uiso 1 1 calc R
C20 C -0.10210(18) 0.9193(5) -0.0075(4) 0.0220(10) Uani 1 1 d .
C15 C -0.2550(2) 0.8758(5) -0.1229(4) 0.0255(10) Uani 1 1 d .
H15 H -0.2433 0.7765 -0.0998 0.031 Uiso 1 1 calc R
C13 C -0.3250(2) 1.0521(7) -0.2373(4) 0.0325(12) Uani 1 1 d .
H13 H -0.3607 1.0685 -0.2914 0.039 Uiso 1 1 calc R
C5 C -0.1056(2) 1.4386(6) 0.0822(4) 0.0320(12) Uani 1 1 d .
H5 H -0.0751 1.4987 0.1247 0.038 Uiso 1 1 calc R
C4 C -0.1532(2) 1.5101(6) 0.0078(5) 0.0328(12) Uani 1 1 d .
H4 H -0.1544 1.6164 0.0029 0.039 Uiso 1 1 calc R
C23 C -0.0215(2) 0.8002(6) -0.0655(5) 0.0329(12) Uani 1 1 d .
H23 H 0.0055 0.7592 -0.0843 0.039 Uiso 1 1 calc R
C24 C -0.0641(2) 0.8916(6) -0.1380(4) 0.0308(11) Uani 1 1 d .
H24 H -0.0656 0.9123 -0.2056 0.037 Uiso 1 1 calc R
C14 C -0.3079(2) 0.9036(6) -0.2040(4) 0.0315(11) Uani 1 1 d .
H14 H -0.3319 0.8222 -0.2361 0.038 Uiso 1 1 calc R

loop_
_atom_site_aniso_label
_atom_site_aniso_U_11
_atom_site_aniso_U_22
_atom_site_aniso_U_33
_atom_site_aniso_U_23
_atom_site_aniso_U_13
_atom_site_aniso_U_12
Br1 0.0285(3) 0.0420(3) 0.0450(4) 0.0069(3) 0.0069(2) 0.0152(2)
P2 0.0216(5) 0.0198(6) 0.0256(7) -0.0003(5) 0.0102(5) 0.0018(5)
N1 0.027(2) 0.030(2) 0.032(2) -0.0051(19) 0.0156(19) -0.0015(17)
O1 0.0345(18) 0.0325(19) 0.0251(19) 0.0043(16) 0.0128(15) 0.0014(15)
C2 0.022(2) 0.022(2) 0.027(3) 0.0020(19) 0.014(2) 0.0033(18)
C11 0.021(2) 0.026(2) 0.021(2) -0.0008(19) 0.0105(18) 0.0032(18)
C1 0.021(2) 0.024(2) 0.023(2) -0.0016(19) 0.0127(19) -0.0002(18)
C25 0.021(2) 0.025(2) 0.027(3) -0.002(2) 0.008(2) 0.0018(18)
C21 0.024(2) 0.021(2) 0.029(3) -0.002(2) 0.008(2) -0.0013(18)
C22 0.020(2) 0.020(2) 0.033(3) -0.001(2) 0.006(2) 0.0007(18)
C3 0.030(2) 0.022(2) 0.035(3) 0.002(2) 0.017(2) 0.005(2)
C10 0.023(2) 0.024(2) 0.028(3) -0.001(2) 0.016(2) 0.0025(19)
C12 0.026(2) 0.027(2) 0.025(3) 0.001(2) 0.013(2) 0.0018(19)
C20 0.020(2) 0.015(2) 0.027(3) -0.0037(19) 0.0057(19) -0.0024(17)
C15 0.031(2) 0.022(2) 0.030(3) -0.001(2) 0.019(2) 0.0022(19)
C13 0.026(2) 0.045(3) 0.029(3) -0.001(2) 0.013(2) -0.001(2)
C5 0.035(3) 0.032(3) 0.035(3) -0.010(2) 0.020(2) -0.007(2)
C4 0.041(3) 0.020(2) 0.043(3) -0.002(2) 0.024(3) -0.002(2)
C23 0.023(2) 0.033(3) 0.041(3) -0.009(2) 0.011(2) 0.002(2)
C24 0.026(2) 0.037(3) 0.028(3) -0.006(2) 0.011(2) 0.001(2)
C14 0.033(3) 0.036(3) 0.029(3) -0.008(2) 0.016(2) -0.009(2)

loop_
_atom_type_symbol
_atom_type_description
_atom_type_scat_dispersion_real
_atom_type_scat_dispersion_imag
_atom_type_scat_source
C C 0.0033 0.0016 'International Tables Vol C Tables 4.2.6.8 and 6.1.1.4'
H H 0 0 'International Tables Vol C Tables 4.2.6.8 and 6.1.1.4'
Br Br -0.2901 2.4595 'International Tables Vol C Tables 4.2.6.8 and 6.1.1.4'
N N 0.0061 0.0033 'International Tables Vol C Tables 4.2.6.8 and 6.1.1.4'
O O 0.0106 0.006 'International Tables Vol C Tables 4.2.6.8 and 6.1.1.4'
P P 0.1023 0.0942 'International Tables Vol C Tables 4.2.6.8 and 6.1.1.4'

loop_
_geom_angle_atom_site_label_1
_geom_angle_atom_site_label_2
_geom_angle_atom_site_label_3
_geom_angle
O1 P2 C20 113.1(2)
O1 P2 C10 117.0(2)
C20 P2 C10 109.0(2)
O1 P2 C1 117.9(2)
C20 P2 C1 106.2(2)
C10 P2 C1 91.4(2)
C1 N1 C5 115.5(4)
C1 C2 C3 118.0(4)
C1 C2 C11 113.2(4)
C3 C2 C11 128.9(4)
C12 C11 C10 119.6(4)
C12 C11 C2 126.7(4)
C10 C11 C2 113.6(4)
N1 C1 C2 125.4(4)
N1 C1 P2 123.5(4)
C2 C1 P2 111.0(3)
C24 C25 C20 119.7(5)
C24 C25 H25 120.1
C20 C25 H25 120.1
C22 C21 C20 118.4(5)
C22 C21 H21 120.8
C20 C21 H21 120.8
C23 C22 C21 122.4(5)
C23 C22 Br1 118.9(4)
C21 C22 Br1 118.7(4)
C4 C3 C2 117.7(5)
C4 C3 H3 121.1
C2 C3 H3 121.1
C15 C10 C11 121.5(4)
C15 C10 P2 127.6(4)
C11 C10 P2 110.7(3)
C13 C12 C11 118.2(5)
C13 C12 H12 120.9
C11 C12 H12 120.9
C21 C20 C25 120.2(4)
C21 C20 P2 117.9(4)
C25 C20 P2 121.8(3)
C10 C15 C14 118.4(5)
C10 C15 H15 120.8
C14 C15 H15 120.8
C12 C13 C14 122.0(5)
C12 C13 H13 119
C14 C13 H13 119
N1 C5 C4 122.7(5)
N1 C5 H5 118.7
C4 C5 H5 118.7
C3 C4 C5 120.7(5)
C3 C4 H4 119.6
C5 C4 H4 119.6
C22 C23 C24 119.2(5)
C22 C23 H23 120.4
C24 C23 H23 120.4
C25 C24 C23 120.0(5)
C25 C24 H24 120
C23 C24 H24 120
C13 C14 C15 120.3(5)
C13 C14 H14 119.9
C15 C14 H14 119.9

loop_
_geom_bond_atom_site_label_1
_geom_bond_atom_site_label_2
_geom_bond_distance
Br1 C22 1.904(5)
P2 O1 1.478(4)
P2 C20 1.800(5)
P2 C10 1.805(5)
P2 C1 1.813(5)
N1 C1 1.340(6)
N1 C5 1.362(7)
C2 C1 1.393(6)
C2 C3 1.393(7)
C2 C11 1.478(6)
C11 C12 1.395(6)
C11 C10 1.404(6)
C25 C24 1.387(6)
C25 C20 1.404(7)
C25 H25 0.93
C21 C22 1.378(7)
C21 C20 1.397(6)
C21 H21 0.93
C22 C23 1.375(8)
C3 C4 1.379(7)
C3 H3 0.93
C10 C15 1.381(7)
C12 C13 1.381(7)
C12 H12 0.93
C15 C14 1.386(7)
C15 H15 0.93
C13 C14 1.385(8)
C13 H13 0.93
C5 C4 1.385(7)
C5 H5 0.93
C4 H4 0.93
C23 C24 1.393(7)
C23 H23 0.93
C24 H24 0.93
C14 H14 0.93

loop_
_geom_torsion_atom_site_label_1
_geom_torsion_atom_site_label_2
_geom_torsion_atom_site_label_3
_geom_torsion_atom_site_label_4
_geom_torsion
C1 C2 C11 C12 178.6(4)
C3 C2 C11 C12 -1.6(8)
C1 C2 C11 C10 1.0(6)
C3 C2 C11 C10 -179.1(5)
C5 N1 C1 C2 -0.3(7)
C5 N1 C1 P2 -177.8(3)
C3 C2 C1 N1 -1.2(7)
C11 C2 C1 N1 178.7(4)
C3 C2 C1 P2 176.6(4)
C11 C2 C1 P2 -3.5(5)
O1 P2 C1 N1 60.0(4)
C20 P2 C1 N1 -68.0(4)
C10 P2 C1 N1 -178.3(4)
O1 P2 C1 C2 -117.8(3)
C20 P2 C1 C2 114.1(3)
C10 P2 C1 C2 3.9(4)
C20 C21 C22 C23 0.7(7)
C20 C21 C22 Br1 -179.5(3)
C1 C2 C3 C4 1.1(7)
C11 C2 C3 C4 -178.8(5)
C12 C11 C10 C15 -0.7(7)
C2 C11 C10 C15 177.0(4)
C12 C11 C10 P2 -175.8(3)
C2 C11 C10 P2 2.0(5)
O1 P2 C10 C15 -55.5(5)
C20 P2 C10 C15 74.4(5)
C1 P2 C10 C15 -178.0(4)
O1 P2 C10 C11 119.2(3)
C20 P2 C10 C11 -110.9(3)
C1 P2 C10 C11 -3.3(4)
C10 C11 C12 C13 0.8(7)
C2 C11 C12 C13 -176.7(4)
C22 C21 C20 C25 -1.4(7)
C22 C21 C20 P2 -178.8(3)
C24 C25 C20 C21 1.2(7)
C24 C25 C20 P2 178.5(4)
O1 P2 C20 C21 -12.4(4)
C10 P2 C20 C21 -144.4(4)
C1 P2 C20 C21 118.4(4)
O1 P2 C20 C25 170.2(4)
C10 P2 C20 C25 38.3(4)
C1 P2 C20 C25 -59.0(4)
C11 C10 C15 C14 0.5(7)
P2 C10 C15 C14 174.7(4)
C11 C12 C13 C14 -0.6(7)
C1 N1 C5 C4 1.8(7)
C2 C3 C4 C5 0.3(8)
N1 C5 C4 C3 -1.8(8)
C21 C22 C23 C24 0.1(8)
Br1 C22 C23 C24 -179.6(4)
C20 C25 C24 C23 -0.3(7)
C22 C23 C24 C25 -0.4(8)
C12 C13 C14 C15 0.4(8)
C10 C15 C14 C13 -0.4(7)
